data_4341120
loop_
_publ_author_name
'Yang, Xiang-Yuan'
'Li, Yongxin'
'Pullarkat, Sumod A.'

_publ_section_title
;
 A one-pot diastereoselective self assembly of C-stereogenic copper(i)
 diphosphine clusters.
;
_journal_issue 19
_journal_name_full 'Inorganic chemistry'
_journal_page_first 10232
_journal_page_last 10239
_journal_paper_doi 10.1021/ic501233w
_journal_volume 53
_journal_year 2014
_chemical_absolute_configuration ad
_chemical_formula_sum 'C142 H152 Cl38 Cu6 O24 P6'
_chemical_formula_weight 4156.80
_space_group_crystal_system trigonal
_space_group_IT_number 146
_space_group_name_Hall 'R 3'
_space_group_name_H-M_alt 'R 3'
_symmetry_space_group_name_Hall 'R 3'
_symmetry_space_group_name_H-M 'R 3 :H'
_atom_sites_solution_hydrogens geom
_atom_sites_solution_primary direct
_atom_sites_solution_secondary difmap
_cell_angle_alpha 90
_cell_angle_beta 90
_cell_angle_gamma 120
_cell_formula_units_Z 3
_cell_length_a 29.118(3)
_cell_length_b 29.118(3)
_cell_length_c 16.8751(14)
_cell_measurement_reflns_used 5926
_cell_measurement_temperature 153.(2)
_cell_measurement_theta_max 20.7778
_cell_measurement_theta_min 2.7982
_cell_volume 12391(2)
_computing_cell_refinement 'SAINT V8.27B (Bruker AXS Inc., 2012)'
_computing_data_collection 'Bruker Apex2'
_computing_data_reduction 'SAINT V8.27B (Bruker AXS Inc., 2012)'
_computing_molecular_graphics 'Bruker Apex2'
_computing_publication_material 'Bruker Apex2'
_computing_structure_refinement 'SHELXL-97 (Sheldrick, 2008)'
_computing_structure_solution 'SHELXS-97 (Sheldrick, 2008)'
_diffrn_ambient_temperature 153.(2)
_diffrn_detector_area_resol_mean 8.3333
_diffrn_measured_fraction_theta_full 0.997
_diffrn_measured_fraction_theta_max 0.997
_diffrn_measurement_device_type 'Bruker APEX-II CCD'
_diffrn_measurement_method '\f and \w scans'
_diffrn_radiation_monochromator graphite
_diffrn_radiation_type MoK\a
_diffrn_radiation_wavelength 0.71073
_diffrn_reflns_av_R_equivalents 0.1246
_diffrn_reflns_av_sigmaI/netI 0.1455
_diffrn_reflns_limit_h_max 40
_diffrn_reflns_limit_h_min -40
_diffrn_reflns_limit_k_max 40
_diffrn_reflns_limit_k_min -40
_diffrn_reflns_limit_l_max 23
_diffrn_reflns_limit_l_min -22
_diffrn_reflns_number 77824
_diffrn_reflns_theta_full 29.68
_diffrn_reflns_theta_max 29.68
_diffrn_reflns_theta_min 1.40
_exptl_absorpt_coefficient_mu 1.497
_exptl_absorpt_correction_T_max 0.77
_exptl_absorpt_correction_T_min 0.61
_exptl_absorpt_correction_type multi-scan
_exptl_absorpt_process_details 'SADABS V2012/1 (Bruker AXS Inc.)'
_exptl_crystal_colour colourless
_exptl_crystal_density_diffrn 1.671
_exptl_crystal_density_method 'not measured'
_exptl_crystal_description block
_exptl_crystal_F_000 6318
_exptl_crystal_size_max 0.300
_exptl_crystal_size_mid 0.220
_exptl_crystal_size_min 0.180
_refine_diff_density_max 0.645
_refine_diff_density_min -1.841
_refine_ls_abs_structure_details 'Flack H D (1983), Acta Cryst. A39, 876-881'
_refine_ls_abs_structure_Flack 0.13(2)
_refine_ls_extinction_method none
_refine_ls_goodness_of_fit_ref 0.951
_refine_ls_hydrogen_treatment constr
_refine_ls_matrix_type full
_refine_ls_number_parameters 836
_refine_ls_number_reflns 15493
_refine_ls_number_restraints 2470
_refine_ls_restrained_S_all 0.905
_refine_ls_R_factor_all 0.1317
_refine_ls_R_factor_gt 0.0826
_refine_ls_shift/su_max 0.001
_refine_ls_shift/su_mean 0.000
_refine_ls_structure_factor_coef Fsqd
_refine_ls_weighting_details 'calc w=1/[\s^2^(Fo^2^)+(0.1236P)^2^+0.0000P] where P=(Fo^2^+2Fc^2^)/3'
_refine_ls_weighting_scheme calc
_refine_ls_wR_factor_gt 0.2082
_refine_ls_wR_factor_ref 0.2272
_reflns_number_gt 8256
_reflns_number_total 15493
_reflns_threshold_expression >2sigma(I)
_cod_data_source_file ic501233w_si_007.cif
_cod_data_source_block I
_cod_depositor_comments 'Adding full bibliography for 4341116--4341121.cif.'
_cod_original_cell_volume 12390.8(18)
_cod_database_code 4341120

loop_
_space_group_symop_operation_xyz
'x, y, z'
'-y, x-y, z'
'-x+y, -x, z'
'x+2/3, y+1/3, z+1/3'
'-y+2/3, x-y+1/3, z+1/3'
'-x+y+2/3, -x+1/3, z+1/3'
'x+1/3, y+2/3, z+2/3'
'-y+1/3, x-y+2/3, z+2/3'
'-x+y+1/3, -x+2/3, z+2/3'

loop_
_atom_site_type_symbol
_atom_site_label
_atom_site_fract_x
_atom_site_fract_y
_atom_site_fract_z
_atom_site_U_iso_or_equiv
_atom_site_adp_type
_atom_site_calc_flag
_atom_site_refinement_flags
_atom_site_occupancy
_atom_site_disorder_assembly
_atom_site_disorder_group
Cu Cu1 0.27995(3) 0.71227(3) 0.00009(4) 0.0305(2) Uani d U 1.0 . .
Cu Cu2 0.38660(3) 0.76574(3) 0.11866(4) 0.0316(2) Uani d U 1.0 . .
C C1 0.1880(3) 0.7536(3) 0.0131(4) 0.038(2) Uani d PGDU 0.541(4) A 1
C C2 0.1965(3) 0.7581(4) 0.0945(5) 0.042(3) Uani d PGDU 0.541(4) A 1
H H2 0.2282 0.7615 0.1157 0.051 Uiso calc PR 0.541(4) A 1
C C3 0.1584(4) 0.7577(4) 0.1448(4) 0.048(3) Uani d PGDU 0.541(4) A 1
H H3 0.1642 0.7608 0.2005 0.058 Uiso calc PR 0.541(4) A 1
C C4 0.1120(3) 0.7527(4) 0.1138(5) 0.056(3) Uani d PGDU 0.541(4) A 1
H H4 0.086 0.7524 0.1482 0.067 Uiso calc PR 0.541(4) A 1
C C5 0.1035(3) 0.7482(4) 0.0324(5) 0.056(3) Uani d PGDU 0.541(4) A 1
H H5 0.0717 0.7448 0.0112 0.067 Uiso calc PR 0.541(4) A 1
C C6 0.1415(3) 0.7487(4) -0.0180(4) 0.046(3) Uani d PGDU 0.541(4) A 1
H H6 0.1357 0.7456 -0.0736 0.055 Uiso calc PR 0.541(4) A 1
C C7 0.2032(5) 0.7216(6) -0.1394(6) 0.039(3) Uani d PGDU 0.541(4) A 1
C C8 0.1844(7) 0.6678(6) -0.1504(8) 0.059(4) Uani d PGDU 0.541(4) A 1
H H8 0.1916 0.6484 -0.1121 0.071 Uiso calc PR 0.541(4) A 1
C C9 0.1549(6) 0.6424(4) -0.2176(9) 0.064(4) Uani d PGDU 0.541(4) A 1
H H9 0.1421 0.6056 -0.2251 0.077 Uiso calc PR 0.541(4) A 1
C C10 0.1443(5) 0.6709(5) -0.2737(6) 0.067(4) Uani d PGDU 0.541(4) A 1
H H10 0.1242 0.6535 -0.3195 0.08 Uiso calc PR 0.541(4) A 1
C C11 0.1631(5) 0.7247(5) -0.2626(6) 0.061(4) Uani d PGDU 0.541(4) A 1
H H11 0.1559 0.7441 -0.3009 0.073 Uiso calc PR 0.541(4) A 1
C C12 0.1926(4) 0.7501(4) -0.1954(7) 0.047(3) Uani d PGDU 0.541(4) A 1
H H12 0.2055 0.7869 -0.1879 0.057 Uiso calc PR 0.541(4) A 1
C C13 0.2831(5) 0.8241(4) -0.0770(7) 0.034(2) Uani d PDU 0.541(4) A 1
H H13 0.2616 0.836 -0.1079 0.041 Uiso calc PR 0.541(4) A 1
C C14 0.3328(6) 0.8325(5) -0.1294(8) 0.039(2) Uani d PDU 0.541(4) A 1
H H14 0.3552 0.8223 -0.0972 0.047 Uiso calc PR 0.541(4) A 1
C C15 0.3131(8) 0.7969(6) -0.2055(9) 0.041(3) Uani d PDU 0.541(4) A 1
C C16 0.3038(10) 0.7189(8) -0.2578(13) 0.071(6) Uani d PDU 0.541(4) A 1
H H16A 0.2795 0.723 -0.2932 0.107 Uiso calc PR 0.541(4) A 1
H H16B 0.2869 0.6822 -0.2387 0.107 Uiso calc PR 0.541(4) A 1
H H16C 0.3363 0.7273 -0.2867 0.107 Uiso calc PR 0.541(4) A 1
C C17 0.3648(6) 0.8888(6) -0.1522(9) 0.060(3) Uani d PDU 0.541(4) A 1
C C18 0.3875(8) 0.9766(6) -0.1750(15) 0.107(7) Uani d PDU 0.541(4) A 1
H H18A 0.4183 0.978 -0.2007 0.161 Uiso calc PR 0.541(4) A 1
H H18B 0.3985 0.9963 -0.125 0.161 Uiso calc PR 0.541(4) A 1
H H18C 0.3724 0.9926 -0.21 0.161 Uiso calc PR 0.541(4) A 1
C C19 0.3041(4) 0.8577(4) -0.0004(5) 0.042(2) Uani d PGDU 0.541(4) A 1
C C20 0.2916(4) 0.8977(4) 0.0085(5) 0.045(3) Uani d PGDU 0.541(4) A 1
H H20 0.2725 0.9037 -0.0318 0.054 Uiso calc PR 0.541(4) A 1
C C21 0.3073(4) 0.9289(3) 0.0764(5) 0.048(3) Uani d PGDU 0.541(4) A 1
H H21 0.2988 0.9563 0.0825 0.058 Uiso calc PR 0.541(4) A 1
C C22 0.3353(4) 0.9201(3) 0.1354(4) 0.039(2) Uani d PGDU 0.541(4) A 1
H H22 0.346 0.9415 0.1818 0.046 Uiso calc PR 0.541(4) A 1
C C23 0.3478(4) 0.8801(4) 0.1265(5) 0.036(2) Uani d PGDU 0.541(4) A 1
C C24 0.3321(5) 0.8489(4) 0.0586(6) 0.036(3) Uani d PGDU 0.541(4) A 1
H H24 0.3406 0.8216 0.0525 0.043 Uiso calc PR 0.541(4) A 1
C C25 0.3744(5) 0.8653(7) 0.1946(7) 0.035(2) Uani d PDU 0.541(4) A 1
H H25 0.3942 0.8984 0.2269 0.042 Uiso calc PR 0.541(4) A 1
C C26 0.3283(7) 0.8251(7) 0.2496(9) 0.043(3) Uani d PDU 0.541(4) A 1
H H26 0.3043 0.7919 0.2198 0.052 Uiso calc PR 0.541(4) A 1
C C27 0.3553(12) 0.8115(9) 0.3267(10) 0.048(3) Uani d PDU 0.541(4) A 1
C C28 0.3803(9) 0.7552(7) 0.3760(12) 0.073(5) Uani d PDU 0.541(4) A 1
H H28A 0.4019 0.7854 0.4108 0.11 Uiso calc PR 0.541(4) A 1
H H28B 0.4013 0.7394 0.3582 0.11 Uiso calc PR 0.541(4) A 1
H H28C 0.3491 0.7287 0.405 0.11 Uiso calc PR 0.541(4) A 1
C C29 0.2959(6) 0.8456(6) 0.2933(7) 0.055(3) Uani d PDU 0.541(4) A 1
C C30 0.2918(8) 0.9121(7) 0.3596(10) 0.075(5) Uani d PDU 0.541(4) A 1
H H30A 0.266 0.9125 0.3226 0.113 Uiso calc PR 0.541(4) A 1
H H30B 0.3138 0.9477 0.3818 0.113 Uiso calc PR 0.541(4) A 1
H H30C 0.273 0.887 0.4025 0.113 Uiso calc PR 0.541(4) A 1
C C31 0.4662(3) 0.8603(4) 0.2538(5) 0.047(3) Uani d PGDU 0.541(4) A 1
C C32 0.4903(5) 0.8295(5) 0.2543(6) 0.050(3) Uani d PGDU 0.541(4) A 1
H H32 0.4851 0.8064 0.2112 0.059 Uiso calc PR 0.541(4) A 1
C C33 0.5221(6) 0.8325(5) 0.3178(7) 0.061(3) Uani d PGDU 0.541(4) A 1
H H33 0.5386 0.8114 0.3181 0.073 Uiso calc PR 0.541(4) A 1
C C34 0.5298(4) 0.8663(5) 0.3808(6) 0.071(4) Uani d PGDU 0.541(4) A 1
H H34 0.5515 0.8684 0.4242 0.085 Uiso calc PR 0.541(4) A 1
C C35 0.5056(5) 0.8972(5) 0.3803(6) 0.068(4) Uani d PGDU 0.541(4) A 1
H H35 0.5108 0.9203 0.4234 0.081 Uiso calc PR 0.541(4) A 1
C C36 0.4738(4) 0.8942(5) 0.3168(7) 0.057(3) Uani d PGDU 0.541(4) A 1
H H36 0.4573 0.9152 0.3165 0.069 Uiso calc PR 0.541(4) A 1
C C37 0.4689(3) 0.9019(3) 0.0994(4) 0.043(3) Uani d PGDU 0.541(4) A 1
C C38 0.4953(4) 0.8890(3) 0.0428(6) 0.054(3) Uani d PGDU 0.541(4) A 1
H H38 0.4892 0.8538 0.0396 0.065 Uiso calc PR 0.541(4) A 1
C C39 0.5306(4) 0.9275(4) -0.0092(5) 0.050(3) Uani d PGDU 0.541(4) A 1
H H39 0.5486 0.9187 -0.0478 0.06 Uiso calc PR 0.541(4) A 1
C C40 0.5394(3) 0.9790(3) -0.0045(5) 0.060(4) Uani d PGDU 0.541(4) A 1
H H40 0.5636 1.0054 -0.0401 0.072 Uiso calc PR 0.541(4) A 1
C C41 0.5130(4) 0.9919(3) 0.0520(6) 0.051(3) Uani d PGDU 0.541(4) A 1
H H41 0.5191 1.0271 0.0552 0.061 Uiso calc PR 0.541(4) A 1
C C42 0.4778(3) 0.9533(3) 0.1040(5) 0.049(3) Uani d PGDU 0.541(4) A 1
H H42 0.4597 0.9622 0.1427 0.059 Uiso calc PR 0.541(4) A 1
O O1 0.3172(7) 0.7552(5) -0.1896(9) 0.055(4) Uani d PDU 0.541(4) A 1
O O2 0.2995(9) 0.8133(9) -0.2622(11) 0.081(6) Uani d PDU 0.541(4) A 1
O O3 0.3466(5) 0.9201(4) -0.1588(8) 0.067(3) Uani d PDU 0.541(4) A 1
O O4 0.4132(6) 0.9007(7) -0.1806(10) 0.068(4) Uani d PDU 0.541(4) A 1
O O5 0.3629(7) 0.7739(7) 0.3058(10) 0.051(3) Uani d PDU 0.541(4) A 1
O O6 0.3685(7) 0.8414(8) 0.3811(10) 0.067(4) Uani d PDU 0.541(4) A 1
O O7 0.3265(5) 0.8956(5) 0.3163(7) 0.064(3) Uani d PDU 0.541(4) A 1
O O8 0.2502(6) 0.8173(8) 0.3030(12) 0.070(5) Uani d PDU 0.541(4) A 1
C C1A 0.2036(4) 0.7707(4) 0.0285(6) 0.039(3) Uani d PGDU 0.459(4) A 2
C C2A 0.1919(4) 0.8113(4) 0.0214(6) 0.046(3) Uani d PGDU 0.459(4) A 2
H H2A 0.2111 0.8394 -0.0149 0.055 Uiso calc PR 0.459(4) A 2
C C3A 0.1520(4) 0.8107(4) 0.0676(7) 0.053(3) Uani d PGDU 0.459(4) A 2
H H3A 0.144 0.8385 0.0628 0.064 Uiso calc PR 0.459(4) A 2
C C4A 0.1239(4) 0.7695(5) 0.1208(7) 0.053(3) Uani d PGDU 0.459(4) A 2
H H4A 0.0967 0.7691 0.1524 0.063 Uiso calc PR 0.459(4) A 2
C C5A 0.1357(4) 0.7289(4) 0.1278(6) 0.048(3) Uani d PGDU 0.459(4) A 2
H H5A 0.1164 0.7008 0.1642 0.057 Uiso calc PR 0.459(4) A 2
C C6A 0.1755(4) 0.7295(4) 0.0817(6) 0.045(3) Uani d PGDU 0.459(4) A 2
H H6A 0.1835 0.7017 0.0865 0.054 Uiso calc PR 0.459(4) A 2
C C7A 0.1954(6) 0.7270(6) -0.1301(8) 0.038(3) Uani d PGDU 0.459(4) A 2
C C8A 0.1773(7) 0.6736(6) -0.1440(9) 0.044(3) Uani d PGDU 0.459(4) A 2
H H8A 0.1889 0.6548 -0.1112 0.053 Uiso calc PR 0.459(4) A 2
C C9A 0.1422(6) 0.6476(5) -0.2058(10) 0.054(4) Uani d PGDU 0.459(4) A 2
H H9A 0.1298 0.6111 -0.2153 0.064 Uiso calc PR 0.459(4) A 2
C C10A 0.1252(5) 0.6751(6) -0.2537(8) 0.059(4) Uani d PGDU 0.459(4) A 2
H H10A 0.1013 0.6574 -0.296 0.071 Uiso calc PR 0.459(4) A 2
C C11A 0.1434(6) 0.7285(6) -0.2398(8) 0.064(4) Uani d PGDU 0.459(4) A 2
H H11A 0.1318 0.7473 -0.2726 0.076 Uiso calc PR 0.459(4) A 2
C C12A 0.1785(5) 0.7545(5) -0.1780(9) 0.052(4) Uani d PGDU 0.459(4) A 2
H H12A 0.1909 0.791 -0.1685 0.063 Uiso calc PR 0.459(4) A 2
C C13A 0.2926(6) 0.8234(5) -0.0759(9) 0.041(3) Uani d PDU 0.459(4) A 2
H H13A 0.274 0.8365 -0.1112 0.05 Uiso calc PR 0.459(4) A 2
C C14A 0.3413(8) 0.8276(6) -0.1288(10) 0.056(4) Uani d PDU 0.459(4) A 2
H H14A 0.3667 0.8218 -0.0965 0.067 Uiso calc PR 0.459(4) A 2
C C15A 0.3191(11) 0.7889(8) -0.2026(12) 0.055(4) Uani d PDU 0.459(4) A 2
C C16A 0.2838(10) 0.7034(7) -0.2450(12) 0.048(5) Uani d PDU 0.459(4) A 2
H H16D 0.2482 0.6963 -0.2589 0.072 Uiso calc PR 0.459(4) A 2
H H16E 0.2822 0.6701 -0.2294 0.072 Uiso calc PR 0.459(4) A 2
H H16F 0.3074 0.7185 -0.2908 0.072 Uiso calc PR 0.459(4) A 2
C C17A 0.3672(7) 0.8812(6) -0.1670(10) 0.061(4) Uani d PDU 0.459(4) A 2
C C18A 0.3758(9) 0.9536(7) -0.2417(13) 0.080(6) Uani d PDU 0.459(4) A 2
H H18D 0.4125 0.9612 -0.2445 0.12 Uiso calc PR 0.459(4) A 2
H H18E 0.3743 0.9816 -0.2116 0.12 Uiso calc PR 0.459(4) A 2
H H18F 0.3623 0.9521 -0.2955 0.12 Uiso calc PR 0.459(4) A 2
C C19A 0.3177(5) 0.8657(4) -0.0079(6) 0.043(3) Uani d PGDU 0.459(4) A 2
C C20A 0.3299(5) 0.9181(4) -0.0168(5) 0.042(3) Uani d PGDU 0.459(4) A 2
H H20A 0.3185 0.9285 -0.0627 0.051 Uiso calc PR 0.459(4) A 2
C C21A 0.3586(4) 0.9552(3) 0.0416(6) 0.048(3) Uani d PGDU 0.459(4) A 2
H H21A 0.3669 0.9909 0.0355 0.058 Uiso calc PR 0.459(4) A 2
C C22A 0.3752(4) 0.9399(4) 0.1088(5) 0.040(3) Uani d PGDU 0.459(4) A 2
H H22A 0.3949 0.9653 0.1486 0.048 Uiso calc PR 0.459(4) A 2
C C23A 0.3631(5) 0.8876(4) 0.1176(6) 0.041(3) Uani d PGDU 0.459(4) A 2
C C24A 0.3343(6) 0.8505(3) 0.0593(8) 0.039(4) Uani d PGDU 0.459(4) A 2
H H24A 0.3261 0.8147 0.0654 0.046 Uiso calc PR 0.459(4) A 2
C C25A 0.3829(6) 0.8739(7) 0.1948(8) 0.035(3) Uani d PDU 0.459(4) A 2
H H25A 0.4041 0.9069 0.2266 0.042 Uiso calc PR 0.459(4) A 2
C C26A 0.3337(7) 0.8338(7) 0.2433(10) 0.040(3) Uani d PDU 0.459(4) A 2
H H26A 0.3126 0.8023 0.2086 0.048 Uiso calc PR 0.459(4) A 2
C C27A 0.3509(14) 0.8129(11) 0.3225(11) 0.049(3) Uani d PDU 0.459(4) A 2
C C28A 0.3388(12) 0.7369(9) 0.3750(14) 0.089(6) Uani d PDU 0.459(4) A 2
H H28D 0.3724 0.7429 0.3976 0.134 Uiso calc PR 0.459(4) A 2
H H28E 0.3166 0.6994 0.3611 0.134 Uiso calc PR 0.459(4) A 2
H H28F 0.3203 0.7467 0.4139 0.134 Uiso calc PR 0.459(4) A 2
C C29A 0.2973(7) 0.8545(7) 0.2681(10) 0.053(3) Uani d PDU 0.459(4) A 2
C C30A 0.2732(10) 0.9154(11) 0.2972(15) 0.100(7) Uani d PDU 0.459(4) A 2
H H30D 0.2649 0.9073 0.3536 0.15 Uiso calc PR 0.459(4) A 2
H H30E 0.242 0.8918 0.2654 0.15 Uiso calc PR 0.459(4) A 2
H H30F 0.2831 0.9523 0.2871 0.15 Uiso calc PR 0.459(4) A 2
C C31A 0.4670(5) 0.8575(6) 0.2529(7) 0.050(3) Uani d PGDU 0.459(4) A 2
C C32A 0.4839(7) 0.8229(5) 0.2779(8) 0.055(3) Uani d PGDU 0.459(4) A 2
H H32A 0.47 0.7891 0.2537 0.065 Uiso calc PR 0.459(4) A 2
C C33A 0.5211(7) 0.8378(6) 0.3384(9) 0.060(4) Uani d PGDU 0.459(4) A 2
H H33A 0.5326 0.8141 0.3555 0.072 Uiso calc PR 0.459(4) A 2
C C34A 0.5415(6) 0.8873(6) 0.3738(8) 0.072(4) Uani d PGDU 0.459(4) A 2
H H34A 0.5669 0.8974 0.4151 0.087 Uiso calc PR 0.459(4) A 2
C C35A 0.5246(6) 0.9219(5) 0.3487(8) 0.067(4) Uani d PGDU 0.459(4) A 2
H H35A 0.5385 0.9558 0.3729 0.081 Uiso calc PR 0.459(4) A 2
C C36A 0.4874(5) 0.9071(6) 0.2883(8) 0.057(4) Uani d PGDU 0.459(4) A 2
H H36A 0.4759 0.9307 0.2712 0.068 Uiso calc PR 0.459(4) A 2
C C37A 0.4787(4) 0.8980(4) 0.1051(6) 0.049(3) Uani d PGDU 0.459(4) A 2
C C38A 0.4704(4) 0.8935(4) 0.0236(6) 0.049(3) Uani d PGDU 0.459(4) A 2
H H38A 0.4395 0.864 0.0024 0.059 Uiso calc PR 0.459(4) A 2
C C39A 0.5072(5) 0.9322(4) -0.0267(5) 0.048(3) Uani d PGDU 0.459(4) A 2
H H39A 0.5015 0.9291 -0.0823 0.057 Uiso calc PR 0.459(4) A 2
C C40A 0.5524(4) 0.9754(4) 0.0045(6) 0.054(4) Uani d PGDU 0.459(4) A 2
H H40A 0.5776 1.0018 -0.0299 0.065 Uiso calc PR 0.459(4) A 2
C C41A 0.5607(4) 0.9798(4) 0.0859(6) 0.067(4) Uani d PGDU 0.459(4) A 2
H H41A 0.5916 1.0093 0.1072 0.08 Uiso calc PR 0.459(4) A 2
C C42A 0.5239(5) 0.9411(4) 0.1362(5) 0.053(4) Uani d PGDU 0.459(4) A 2
H H42A 0.5296 0.9442 0.1918 0.064 Uiso calc PR 0.459(4) A 2
O O1A 0.3048(7) 0.7416(6) -0.1776(10) 0.044(3) Uani d PDU 0.459(4) A 2
O O2A 0.3138(9) 0.8090(10) -0.2637(12) 0.058(4) Uani d PDU 0.459(4) A 2
O O3A 0.3421(5) 0.9010(5) -0.2011(9) 0.063(3) Uani d PDU 0.459(4) A 2
O O4A 0.4191(6) 0.9083(8) -0.1496(11) 0.057(4) Uani d PDU 0.459(4) A 2
O O5A 0.3498(9) 0.7701(8) 0.3021(12) 0.055(4) Uani d PDU 0.459(4) A 2
O O6A 0.3496(8) 0.8300(9) 0.3857(12) 0.068(5) Uani d PDU 0.459(4) A 2
O O7A 0.3196(5) 0.9069(6) 0.2746(9) 0.064(3) Uani d PDU 0.459(4) A 2
O O8A 0.2514(6) 0.8230(8) 0.2763(12) 0.052(4) Uani d PDU 0.459(4) A 2
Cl Cl1 0.24777(7) 0.62231(6) -0.02387(11) 0.0306(4) Uani d U 1.0 . .
Cl Cl2 0.41942(7) 0.70830(6) 0.14343(11) 0.0309(4) Uani d U 1.0 . .
P P1 0.24084(7) 0.75425(7) -0.04705(12) 0.0337(4) Uani d DU 1.0 . .
P P2 0.42534(7) 0.84705(7) 0.16506(11) 0.0329(4) Uani d DU 1.0 . .

loop_
_atom_site_aniso_label
_atom_site_aniso_U_11
_atom_site_aniso_U_22
_atom_site_aniso_U_33
_atom_site_aniso_U_12
_atom_site_aniso_U_13
_atom_site_aniso_U_23
Cu1 0.0300(4) 0.0262(4) 0.0365(5) 0.0151(4) -0.0019(4) 0.0012(4)
Cu2 0.0294(4) 0.0270(4) 0.0400(5) 0.0152(4) -0.0018(4) -0.0034(4)
C1 0.039(5) 0.047(6) 0.047(5) 0.034(5) 0.000(4) 0.009(5)
C2 0.036(5) 0.043(6) 0.043(5) 0.016(5) 0.006(4) 0.002(5)
C3 0.055(6) 0.046(6) 0.048(5) 0.028(5) 0.005(4) -0.006(5)
C4 0.044(5) 0.059(7) 0.057(5) 0.020(5) 0.005(5) -0.008(6)
C5 0.043(6) 0.069(7) 0.056(6) 0.029(6) 0.015(5) 0.008(6)
C6 0.044(5) 0.054(7) 0.051(6) 0.033(5) 0.003(4) 0.016(6)
C7 0.019(5) 0.056(5) 0.041(5) 0.017(4) -0.001(4) 0.010(4)
C8 0.052(7) 0.064(5) 0.051(6) 0.021(5) -0.020(5) 0.000(5)
C9 0.061(8) 0.064(6) 0.055(6) 0.022(5) -0.009(6) -0.007(5)
C10 0.054(7) 0.079(6) 0.048(7) 0.018(6) -0.021(6) -0.002(5)
C11 0.052(7) 0.074(6) 0.051(6) 0.028(6) -0.011(5) 0.007(5)
C12 0.033(6) 0.059(5) 0.051(6) 0.024(5) -0.005(5) 0.004(5)
C13 0.042(5) 0.037(4) 0.041(5) 0.034(4) -0.003(4) 0.008(4)
C14 0.037(5) 0.047(4) 0.047(5) 0.032(4) -0.004(4) 0.011(4)
C15 0.047(6) 0.044(5) 0.044(5) 0.031(4) 0.003(5) 0.007(4)
C16 0.094(13) 0.043(9) 0.085(11) 0.041(9) 0.013(10) 0.002(7)
C17 0.063(6) 0.048(5) 0.059(6) 0.020(4) -0.007(5) 0.009(5)
C18 0.107(12) 0.065(7) 0.134(13) 0.032(8) 0.010(11) 0.044(10)
C19 0.031(5) 0.042(4) 0.054(5) 0.020(4) -0.009(4) 0.000(4)
C20 0.055(6) 0.035(5) 0.046(5) 0.023(5) -0.009(5) 0.005(4)
C21 0.049(6) 0.044(6) 0.051(6) 0.023(5) -0.004(5) 0.003(5)
C22 0.048(6) 0.040(5) 0.041(5) 0.031(4) -0.006(4) -0.005(4)
C23 0.040(5) 0.029(5) 0.041(4) 0.019(4) 0.002(4) -0.006(4)
C24 0.039(6) 0.032(5) 0.036(5) 0.017(4) -0.001(4) -0.001(4)
C25 0.042(5) 0.031(6) 0.042(5) 0.025(5) -0.001(4) 0.000(4)
C26 0.050(5) 0.045(6) 0.041(5) 0.029(4) 0.002(4) 0.002(4)
C27 0.041(6) 0.060(6) 0.040(6) 0.023(5) 0.000(5) 0.005(4)
C28 0.086(11) 0.045(8) 0.084(10) 0.029(8) -0.021(9) 0.014(7)
C29 0.055(5) 0.062(6) 0.054(7) 0.033(4) -0.001(5) -0.011(5)
C30 0.099(10) 0.076(9) 0.080(10) 0.065(8) 0.011(8) -0.007(8)
C31 0.036(5) 0.062(6) 0.046(5) 0.027(4) -0.010(4) -0.018(4)
C32 0.047(6) 0.070(6) 0.043(6) 0.038(5) -0.016(5) -0.021(5)
C33 0.064(6) 0.085(7) 0.050(7) 0.049(5) -0.017(5) -0.023(5)
C34 0.069(7) 0.078(8) 0.055(6) 0.029(6) -0.031(6) -0.031(6)
C35 0.065(7) 0.080(8) 0.051(6) 0.031(6) -0.005(5) -0.034(6)
C36 0.049(6) 0.070(7) 0.056(6) 0.033(5) -0.001(5) -0.027(5)
C37 0.047(5) 0.034(4) 0.051(5) 0.022(4) 0.009(4) -0.002(4)
C38 0.051(6) 0.045(5) 0.049(6) 0.011(5) 0.025(5) -0.005(5)
C39 0.045(6) 0.047(5) 0.047(6) 0.015(5) 0.009(5) 0.009(5)
C40 0.056(7) 0.054(5) 0.058(6) 0.018(5) -0.006(5) 0.001(5)
C41 0.051(6) 0.045(5) 0.053(6) 0.020(5) -0.002(5) 0.006(5)
C42 0.055(6) 0.029(4) 0.060(6) 0.019(4) -0.008(5) 0.005(5)
O1 0.067(8) 0.044(6) 0.057(6) 0.029(6) 0.004(6) 0.004(5)
O2 0.095(12) 0.099(9) 0.049(7) 0.048(8) -0.014(7) 0.027(6)
O3 0.064(5) 0.040(5) 0.086(7) 0.018(4) 0.003(6) 0.025(5)
O4 0.067(7) 0.034(6) 0.084(11) 0.011(5) 0.004(6) -0.008(7)
O5 0.042(7) 0.052(5) 0.062(6) 0.025(5) -0.022(5) -0.001(4)
O6 0.059(10) 0.088(10) 0.039(6) 0.026(8) 0.009(6) -0.010(6)
O7 0.069(6) 0.054(5) 0.073(7) 0.035(4) 0.003(6) -0.016(5)
O8 0.054(6) 0.060(8) 0.086(12) 0.022(5) 0.013(7) -0.009(8)
C1A 0.036(6) 0.047(6) 0.037(6) 0.024(5) -0.005(4) 0.005(5)
C2A 0.056(7) 0.045(6) 0.041(7) 0.028(5) 0.002(5) -0.006(5)
C3A 0.057(7) 0.055(7) 0.048(7) 0.029(6) 0.009(6) 0.001(5)
C4A 0.058(7) 0.054(7) 0.051(6) 0.032(5) 0.001(5) -0.003(5)
C5A 0.051(6) 0.051(6) 0.048(6) 0.031(5) 0.013(5) -0.002(5)
C6A 0.042(6) 0.052(6) 0.046(6) 0.027(5) 0.012(5) 0.012(5)
C7A 0.028(6) 0.050(5) 0.045(6) 0.026(4) 0.000(5) 0.003(5)
C8A 0.041(6) 0.053(5) 0.039(6) 0.024(5) -0.018(5) 0.007(5)
C9A 0.042(7) 0.061(6) 0.054(7) 0.023(5) -0.023(6) 0.001(5)
C10A 0.050(7) 0.073(6) 0.049(7) 0.026(6) -0.025(6) 0.000(6)
C11A 0.059(8) 0.074(6) 0.064(8) 0.038(6) -0.022(6) 0.008(6)
C12A 0.042(7) 0.055(6) 0.060(7) 0.024(5) -0.016(6) 0.002(5)
C13A 0.047(6) 0.034(4) 0.045(5) 0.022(4) -0.005(4) 0.008(4)
C14A 0.057(6) 0.052(5) 0.047(5) 0.019(5) 0.007(5) 0.003(4)
C15A 0.057(7) 0.053(6) 0.047(6) 0.020(6) -0.004(5) 0.005(5)
C16A 0.066(11) 0.034(8) 0.052(9) 0.031(8) 0.012(8) 0.013(6)
C17A 0.061(6) 0.053(5) 0.062(7) 0.023(5) -0.004(6) 0.005(5)
C18A 0.086(11) 0.056(9) 0.080(11) 0.022(8) 0.004(9) 0.020(8)
C19A 0.039(6) 0.040(4) 0.052(5) 0.021(4) -0.007(5) 0.003(4)
C20A 0.050(6) 0.036(5) 0.044(6) 0.023(5) 0.004(5) 0.008(4)
C21A 0.056(7) 0.046(6) 0.049(7) 0.030(5) 0.010(5) 0.010(5)
C22A 0.048(6) 0.041(5) 0.035(6) 0.024(5) 0.004(5) -0.001(5)
C23A 0.040(6) 0.032(5) 0.045(5) 0.014(4) -0.004(5) -0.006(4)
C24A 0.040(6) 0.037(5) 0.040(6) 0.020(5) -0.002(5) 0.001(5)
C25A 0.043(6) 0.018(6) 0.040(5) 0.013(5) 0.002(4) -0.006(4)
C26A 0.038(5) 0.038(6) 0.047(5) 0.021(5) 0.000(5) -0.011(5)
C27A 0.040(7) 0.057(6) 0.044(6) 0.020(5) 0.001(6) 0.001(5)
C28A 0.101(12) 0.069(10) 0.095(11) 0.041(10) 0.007(11) 0.018(8)
C29A 0.055(5) 0.057(6) 0.057(7) 0.034(4) -0.002(5) -0.019(6)
C30A 0.107(12) 0.112(12) 0.122(14) 0.085(10) 0.013(11) -0.028(11)
C31A 0.038(6) 0.065(6) 0.045(5) 0.025(5) -0.009(5) -0.020(5)
C32A 0.055(6) 0.075(6) 0.038(7) 0.037(5) -0.022(5) -0.030(5)
C33A 0.063(6) 0.081(6) 0.042(7) 0.040(5) -0.024(5) -0.029(6)
C34A 0.072(7) 0.079(7) 0.054(7) 0.029(6) -0.032(6) -0.024(6)
C35A 0.066(8) 0.073(7) 0.058(8) 0.031(6) -0.011(6) -0.034(6)
C36A 0.042(7) 0.065(6) 0.061(7) 0.026(6) -0.012(6) -0.020(6)
C37A 0.056(6) 0.030(5) 0.053(5) 0.016(4) 0.017(5) -0.006(5)
C38A 0.048(6) 0.040(6) 0.049(5) 0.015(5) 0.013(5) -0.008(5)
C39A 0.059(7) 0.038(6) 0.047(6) 0.024(5) -0.001(5) 0.013(5)
C40A 0.043(6) 0.054(6) 0.058(6) 0.019(5) -0.006(6) 0.015(5)
C41A 0.055(7) 0.057(7) 0.061(6) 0.008(5) 0.009(6) 0.004(6)
C42A 0.054(6) 0.039(6) 0.054(6) 0.014(5) 0.012(5) -0.010(5)
O1A 0.037(7) 0.048(6) 0.045(6) 0.020(5) 0.003(5) 0.004(5)
O2A 0.068(9) 0.089(9) 0.042(6) 0.059(7) 0.003(6) 0.012(6)
O3A 0.065(6) 0.047(6) 0.074(8) 0.027(5) -0.002(6) 0.000(5)
O4A 0.056(6) 0.040(7) 0.071(10) 0.022(5) 0.007(6) 0.001(8)
O5A 0.047(9) 0.057(6) 0.060(6) 0.026(6) -0.015(6) 0.002(5)
O6A 0.061(11) 0.071(9) 0.047(6) 0.014(8) 0.016(8) -0.006(6)
O7A 0.057(6) 0.065(5) 0.088(8) 0.044(4) 0.005(6) -0.021(6)
O8A 0.047(6) 0.058(7) 0.065(11) 0.037(5) 0.024(6) 0.002(7)
Cl1 0.0318(8) 0.0267(8) 0.0361(12) 0.0166(7) 0.0001(7) 0.0006(7)
Cl2 0.0306(8) 0.0271(8) 0.0361(12) 0.0152(7) 0.0007(7) 0.0003(7)
P1 0.0330(9) 0.0361(10) 0.0382(11) 0.0219(8) 0.0020(8) 0.0039(8)
P2 0.0323(9) 0.0256(9) 0.0354(11) 0.0104(7) -0.0005(8) -0.0059(8)

loop_
_atom_type_symbol
_atom_type_description
_atom_type_scat_dispersion_real
_atom_type_scat_dispersion_imag
_atom_type_scat_source
C C 0.0033 0.0016 'International Tables Vol C Tables 4.2.6.8 and 6.1.1.4'
H H 0.0000 0.0000 'International Tables Vol C Tables 4.2.6.8 and 6.1.1.4'
O O 0.0106 0.0060 'International Tables Vol C Tables 4.2.6.8 and 6.1.1.4'
P P 0.1023 0.0942 'International Tables Vol C Tables 4.2.6.8 and 6.1.1.4'
Cl Cl 0.1484 0.1585 'International Tables Vol C Tables 4.2.6.8 and 6.1.1.4'
Cu Cu 0.3201 1.2651 'International Tables Vol C Tables 4.2.6.8 and 6.1.1.4'

loop_
_geom_angle_atom_site_label_1
_geom_angle_atom_site_label_2
_geom_angle_atom_site_label_3
_geom_angle_site_symmetry_1
_geom_angle_site_symmetry_3
_geom_angle
P1 Cu1 Cl1 . . 122.23(7)
P1 Cu1 Cl1 . 3_565 116.93(7)
Cl1 Cu1 Cl1 . 3_565 103.39(8)
P1 Cu1 Cl2 . 2_665 118.78(7)
Cl1 Cu1 Cl2 . 2_665 97.83(6)
Cl1 Cu1 Cl2 3_565 2_665 92.20(6)
P1 Cu1 Cu2 . 2_665 127.02(6)
Cl1 Cu1 Cu2 . 2_665 51.65(5)
Cl1 Cu1 Cu2 3_565 2_665 114.98(5)
Cl2 Cu1 Cu2 2_665 2_665 48.90(4)
P2 Cu2 Cl2 . . 122.23(7)
P2 Cu2 Cl1 . 3_565 118.79(7)
Cl2 Cu2 Cl1 . 3_565 97.95(6)
P2 Cu2 Cl2 . 2_665 116.49(7)
Cl2 Cu2 Cl2 . 2_665 103.74(8)
Cl1 Cu2 Cl2 3_565 2_665 92.24(6)
P2 Cu2 Cu1 . 3_565 127.07(6)
Cl2 Cu2 Cu1 . 3_565 51.90(5)
Cl1 Cu2 Cu1 3_565 3_565 48.77(4)
Cl2 Cu2 Cu1 2_665 3_565 115.28(5)
C2 C1 C6 . . 120.0
C2 C1 P1 . . 115.9(5)
C6 C1 P1 . . 124.1(5)
C1 C2 C3 . . 120.0
C1 C2 H2 . . 120.0
C3 C2 H2 . . 120.0
C4 C3 C2 . . 120.0
C4 C3 H3 . . 120.0
C2 C3 H3 . . 120.0
C5 C4 C3 . . 120.0
C5 C4 H4 . . 120.0
C3 C4 H4 . . 120.0
C6 C5 C4 . . 120.0
C6 C5 H5 . . 120.0
C4 C5 H5 . . 120.0
C5 C6 C1 . . 120.0
C5 C6 H6 . . 120.0
C1 C6 H6 . . 120.0
C8 C7 C12 . . 120.0
C8 C7 P1 . . 119.1(8)
C12 C7 P1 . . 120.9(8)
C9 C8 C7 . . 120.0
C9 C8 H8 . . 120.0
C7 C8 H8 . . 120.0
C8 C9 C10 . . 120.0
C8 C9 H9 . . 120.0
C10 C9 H9 . . 120.0
C11 C10 C9 . . 120.0
C11 C10 H10 . . 120.0
C9 C10 H10 . . 120.0
C10 C11 C12 . . 120.0
C10 C11 H11 . . 120.0
C12 C11 H11 . . 120.0
C11 C12 C7 . . 120.0
C11 C12 H12 . . 120.0
C7 C12 H12 . . 120.0
C19 C13 C14 . . 108.8(9)
C19 C13 P1 . . 107.5(7)
C14 C13 P1 . . 111.8(9)
C19 C13 H13 . . 109.6
C14 C13 H13 . . 109.6
P1 C13 H13 . . 109.6
C17 C14 C15 . . 109.8(10)
C17 C14 C13 . . 109.3(10)
C15 C14 C13 . . 110.3(10)
C17 C14 H14 . . 109.1
C15 C14 H14 . . 109.1
C13 C14 H14 . . 109.1
O2 C15 O1 . . 136.3(15)
O2 C15 C14 . . 117.9(14)
O1 C15 C14 . . 105.8(11)
O1 C16 H16A . . 109.5
O1 C16 H16B . . 109.5
H16A C16 H16B . . 109.5
O1 C16 H16C . . 109.5
H16A C16 H16C . . 109.5
H16B C16 H16C . . 109.5
O3 C17 O4 . . 122.6(13)
O3 C17 C14 . . 124.3(13)
O4 C17 C14 . . 111.9(13)
O3 C18 H18A . . 109.5
O3 C18 H18B . . 109.5
H18A C18 H18B . . 109.5
O3 C18 H18C . . 109.5
H18A C18 H18C . . 109.5
H18B C18 H18C . . 109.5
C20 C19 C24 . . 120.0
C20 C19 C13 . . 115.7(7)
C24 C19 C13 . . 124.3(7)
C19 C20 C21 . . 120.0
C19 C20 H20 . . 120.0
C21 C20 H20 . . 120.0
C20 C21 C22 . . 120.0
C20 C21 H21 . . 120.0
C22 C21 H21 . . 120.0
C23 C22 C21 . . 120.0
C23 C22 H22 . . 120.0
C21 C22 H22 . . 120.0
C22 C23 C24 . . 120.0
C22 C23 C25 . . 121.6(7)
C24 C23 C25 . . 118.1(7)
C23 C24 C19 . . 120.0
C23 C24 H24 . . 120.0
C19 C24 H24 . . 120.0
C23 C25 C26 . . 106.4(9)
C23 C25 P2 . . 117.1(7)
C26 C25 P2 . . 116.6(9)
C23 C25 H25 . . 105.2
C26 C25 H25 . . 105.2
P2 C25 H25 . . 105.2
C29 C26 C25 . . 117.1(11)
C29 C26 C27 . . 100.0(9)
C25 C26 C27 . . 108.0(12)
C29 C26 H26 . . 110.4
C25 C26 H26 . . 110.4
C27 C26 H26 . . 110.4
O6 C27 O5 . . 135.5(16)
O6 C27 C26 . . 116.5(13)
O5 C27 C26 . . 107.1(11)
O5 C28 H28A . . 109.5
O5 C28 H28B . . 109.5
H28A C28 H28B . . 109.5
O5 C28 H28C . . 109.5
H28A C28 H28C . . 109.5
H28B C28 H28C . . 109.5
O8 C29 O7 . . 129.2(14)
O8 C29 C26 . . 119.7(14)
O7 C29 C26 . . 111.1(12)
O7 C30 H30A . . 109.5
O7 C30 H30B . . 109.5
H30A C30 H30B . . 109.5
O7 C30 H30C . . 109.5
H30A C30 H30C . . 109.5
H30B C30 H30C . . 109.5
C32 C31 C36 . . 120.0
C32 C31 P2 . . 110.7(7)
C36 C31 P2 . . 129.3(7)
C31 C32 C33 . . 120.0
C31 C32 H32 . . 120.0
C33 C32 H32 . . 120.0
C32 C33 C34 . . 120.0
C32 C33 H33 . . 120.0
C34 C33 H33 . . 120.0
C35 C34 C33 . . 120.0
C35 C34 H34 . . 120.0
C33 C34 H34 . . 120.0
C34 C35 C36 . . 120.0
C34 C35 H35 . . 120.0
C36 C35 H35 . . 120.0
C35 C36 C31 . . 120.0
C35 C36 H36 . . 120.0
C31 C36 H36 . . 120.0
C38 C37 C42 . . 120.0
C38 C37 P2 . . 114.5(5)
C42 C37 P2 . . 125.4(5)
C39 C38 C37 . . 120.0
C39 C38 H38 . . 120.0
C37 C38 H38 . . 120.0
C38 C39 C40 . . 120.0
C38 C39 H39 . . 120.0
C40 C39 H39 . . 120.0
C41 C40 C39 . . 120.0
C41 C40 H40 . . 120.0
C39 C40 H40 . . 120.0
C40 C41 C42 . . 120.0
C40 C41 H41 . . 120.0
C42 C41 H41 . . 120.0
C41 C42 C37 . . 120.0
C41 C42 H42 . . 120.0
C37 C42 H42 . . 120.0
C15 O1 C16 . . 113.1(13)
C17 O3 C18 . . 114.7(13)
C27 O5 C28 . . 109.3(12)
C29 O7 C30 . . 107.5(11)
C2A C1A C6A . . 120.0
C2A C1A P1 . . 125.2(6)
C6A C1A P1 . . 112.5(6)
C1A C2A C3A . . 120.0
C1A C2A H2A . . 120.0
C3A C2A H2A . . 120.0
C2A C3A C4A . . 120.0
C2A C3A H3A . . 120.0
C4A C3A H3A . . 120.0
C3A C4A C5A . . 120.0
C3A C4A H4A . . 120.0
C5A C4A H4A . . 120.0
C6A C5A C4A . . 120.0
C6A C5A H5A . . 120.0
C4A C5A H5A . . 120.0
C5A C6A C1A . . 120.0
C5A C6A H6A . . 120.0
C1A C6A H6A . . 120.0
C8A C7A C12A . . 120.0
C8A C7A P1 . . 113.9(9)
C12A C7A P1 . . 126.1(9)
C9A C8A C7A . . 120.0
C9A C8A H8A . . 120.0
C7A C8A H8A . . 120.0
C8A C9A C10A . . 120.0
C8A C9A H9A . . 120.0
C10A C9A H9A . . 120.0
C11A C10A C9A . . 120.0
C11A C10A H10A . . 120.0
C9A C10A H10A . . 120.0
C12A C11A C10A . . 120.0
C12A C11A H11A . . 120.0
C10A C11A H11A . . 120.0
C11A C12A C7A . . 120.0
C11A C12A H12A . . 120.0
C7A C12A H12A . . 120.0
C19A C13A C14A . . 107.2(11)
C19A C13A P1 . . 117.4(8)
C14A C13A P1 . . 115.2(11)
C19A C13A H13A . . 105.3
C14A C13A H13A . . 105.3
P1 C13A H13A . . 105.3
C17A C14A C15A . . 102.5(12)
C17A C14A C13A . . 106.3(12)
C15A C14A C13A . . 110.4(14)
C17A C14A H14A . . 112.4
C15A C14A H14A . . 112.4
C13A C14A H14A . . 112.4
O2A C15A O1A . . 136.7(17)
O2A C15A C14A . . 114.9(16)
O1A C15A C14A . . 107.6(14)
O1A C16A H16D . . 109.5
O1A C16A H16E . . 109.5
H16D C16A H16E . . 109.5
O1A C16A H16F . . 109.5
H16D C16A H16F . . 109.5
H16E C16A H16F . . 109.5
O3A C17A O4A . . 124.5(15)
O3A C17A C14A . . 124.2(15)
O4A C17A C14A . . 110.5(14)
O3A C18A H18D . . 109.5
O3A C18A H18E . . 109.5
H18D C18A H18E . . 109.5
O3A C18A H18F . . 109.5
H18D C18A H18F . . 109.5
H18E C18A H18F . . 109.5
C20A C19A C24A . . 120.0
C20A C19A C13A . . 123.0(8)
C24A C19A C13A . . 116.4(9)
C21A C20A C19A . . 120.0
C21A C20A H20A . . 120.0
C19A C20A H20A . . 120.0
C20A C21A C22A . . 120.0
C20A C21A H21A . . 120.0
C22A C21A H21A . . 120.0
C23A C22A C21A . . 120.0
C23A C22A H22A . . 120.0
C21A C22A H22A . . 120.0
C22A C23A C24A . . 120.0
C22A C23A C25A . . 116.6(8)
C24A C23A C25A . . 123.4(8)
C23A C24A C19A . . 120.0
C23A C24A H24A . . 120.0
C19A C24A H24A . . 120.0
C26A C25A C23A . . 108.2(11)
C26A C25A P2 . . 112.9(10)
C23A C25A P2 . . 107.2(8)
C26A C25A H25A . . 109.5
C23A C25A H25A . . 109.5
P2 C25A H25A . . 109.5
C29A C26A C25A . . 114.3(11)
C29A C26A C27A . . 108.9(12)
C25A C26A C27A . . 111.7(14)
C29A C26A H26A . . 107.2
C25A C26A H26A . . 107.2
C27A C26A H26A . . 107.2
O6A C27A O5A . . 131.3(19)
O6A C27A C26A . . 119.8(16)
O5A C27A C26A . . 106.2(13)
O5A C28A H28D . . 109.5
O5A C28A H28E . . 109.5
H28D C28A H28E . . 109.5
O5A C28A H28F . . 109.5
H28D C28A H28F . . 109.5
H28E C28A H28F . . 109.5
O8A C29A O7A . . 126.1(15)
O8A C29A C26A . . 117.7(15)
O7A C29A C26A . . 116.2(13)
O7A C30A H30D . . 109.5
O7A C30A H30E . . 109.5
H30D C30A H30E . . 109.5
O7A C30A H30F . . 109.5
H30D C30A H30F . . 109.5
H30E C30A H30F . . 109.5
C32A C31A C36A . . 120.0
C32A C31A P2 . . 124.5(9)
C36A C31A P2 . . 114.9(8)
C33A C32A C31A . . 120.0
C33A C32A H32A . . 120.0
C31A C32A H32A . . 120.0
C34A C33A C32A . . 120.0
C34A C33A H33A . . 120.0
C32A C33A H33A . . 120.0
C35A C34A C33A . . 120.0
C35A C34A H34A . . 120.0
C33A C34A H34A . . 120.0
C34A C35A C36A . . 120.0
C34A C35A H35A . . 120.0
C36A C35A H35A . . 120.0
C35A C36A C31A . . 120.0
C35A C36A H36A . . 120.0
C31A C36A H36A . . 120.0
C38A C37A C42A . . 120.0
C38A C37A P2 . . 115.7(6)
C42A C37A P2 . . 124.1(6)
C39A C38A C37A . . 120.0
C39A C38A H38A . . 120.0
C37A C38A H38A . . 120.0
C40A C39A C38A . . 120.0
C40A C39A H39A . . 120.0
C38A C39A H39A . . 120.0
C39A C40A C41A . . 120.0
C39A C40A H40A . . 120.0
C41A C40A H40A . . 120.0
C42A C41A C40A . . 120.0
C42A C41A H41A . . 120.0
C40A C41A H41A . . 120.0
C41A C42A C37A . . 120.0
C41A C42A H42A . . 120.0
C37A C42A H42A . . 120.0
C15A O1A C16A . . 109.9(13)
C17A O3A C18A . . 115.9(14)
C27A O5A C28A . . 107.5(16)
C29A O7A C30A . . 103.9(14)
Cu1 Cl1 Cu1 . 2_665 130.64(8)
Cu1 Cl1 Cu2 . 2_665 79.58(6)
Cu1 Cl1 Cu2 2_665 2_665 87.15(6)
Cu2 Cl2 Cu2 . 3_565 129.95(8)
Cu2 Cl2 Cu1 . 3_565 79.20(6)
Cu2 Cl2 Cu1 3_565 3_565 86.68(6)
C7A P1 C1 . . 89.9(6)
C7A P1 C13 . . 102.1(8)
C1 P1 C13 . . 104.8(5)
C7A P1 C7 . . 11.4(8)
C1 P1 C7 . . 100.4(5)
C13 P1 C7 . . 103.3(6)
C7A P1 C13A . . 106.7(8)
C1 P1 C13A . . 111.9(6)
C13 P1 C13A . . 8.8(10)
C7 P1 C13A . . 106.3(7)
C7A P1 C1A . . 104.3(6)
C1 P1 C1A . . 16.7(4)
C13 P1 C1A . . 93.3(5)
C7 P1 C1A . . 115.3(6)
C13A P1 C1A . . 99.1(6)
C7A P1 Cu1 . . 120.3(5)
C1 P1 Cu1 . . 117.4(3)
C13 P1 Cu1 . . 117.9(5)
C7 P1 Cu1 . . 110.8(4)
C13A P1 Cu1 . . 109.2(7)
C1A P1 Cu1 . . 114.9(3)
C37A P2 C31 . . 94.7(5)
C37A P2 C25A . . 106.7(6)
C31 P2 C25A . . 101.0(7)
C37A P2 C37 . . 11.6(5)
C31 P2 C37 . . 102.6(4)
C25A P2 C37 . . 96.6(6)
C37A P2 C31A . . 95.1(6)
C31 P2 C31A . . 3.0(9)
C25A P2 C31A . . 103.8(7)
C37 P2 C31A . . 103.3(5)
C37A P2 C25 . . 112.9(6)
C31 P2 C25 . . 104.2(6)
C25A P2 C25 . . 7.5(10)
C37 P2 C25 . . 102.4(5)
C31A P2 C25 . . 106.7(7)
C37A P2 Cu2 . . 116.6(4)
C31 P2 Cu2 . . 116.7(4)
C25A P2 Cu2 . . 117.7(6)
C37 P2 Cu2 . . 118.8(3)
C31A P2 Cu2 . . 114.0(5)
C25 P2 Cu2 . . 110.4(6)

loop_
_geom_bond_atom_site_label_1
_geom_bond_atom_site_label_2
_geom_bond_site_symmetry_2
_geom_bond_distance
Cu1 P1 . 2.194(2)
Cu1 Cl1 . 2.3342(18)
Cu1 Cl1 3_565 2.4288(18)
Cu1 Cl2 2_665 2.446(2)
Cu1 Cu2 2_665 3.0525(10)
Cu2 P2 . 2.1954(19)
Cu2 Cl2 . 2.3417(18)
Cu2 Cl1 3_565 2.434(2)
Cu2 Cl2 2_665 2.4383(18)
Cu2 Cu1 3_565 3.0525(10)
C1 C2 . 1.39
C1 C6 . 1.39
C1 P1 . 1.836(6)
C2 C3 . 1.39
C2 H2 . 0.95
C3 C4 . 1.39
C3 H3 . 0.95
C4 C5 . 1.39
C4 H4 . 0.95
C5 C6 . 1.39
C5 H5 . 0.95
C6 H6 . 0.95
C7 C8 . 1.39
C7 C12 . 1.39
C7 P1 . 1.867(8)
C8 C9 . 1.39
C8 H8 . 0.95
C9 C10 . 1.39
C9 H9 . 0.95
C10 C11 . 1.39
C10 H10 . 0.95
C11 C12 . 1.39
C11 H11 . 0.95
C12 H12 . 0.95
C13 C19 . 1.550(11)
C13 C14 . 1.608(14)
C13 P1 . 1.846(10)
C13 H13 . 1.0
C14 C17 . 1.475(14)
C14 C15 . 1.567(14)
C14 H14 . 1.0
C15 O2 . 1.219(14)
C15 O1 . 1.305(15)
C16 O1 . 1.478(12)
C16 H16A . 0.98
C16 H16B . 0.98
C16 H16C . 0.98
C17 O3 . 1.268(15)
C17 O4 . 1.359(16)
C18 O3 . 1.498(13)
C18 H18A . 0.98
C18 H18B . 0.98
C18 H18C . 0.98
C19 C20 . 1.39
C19 C24 . 1.39
C20 C21 . 1.39
C20 H20 . 0.95
C21 C22 . 1.39
C21 H21 . 0.95
C22 C23 . 1.39
C22 H22 . 0.95
C23 C24 . 1.39
C23 C25 . 1.564(10)
C24 H24 . 0.95
C25 C26 . 1.571(14)
C25 P2 . 1.876(9)
C25 H25 . 1.0
C26 C29 . 1.535(14)
C26 C27 . 1.667(14)
C26 H26 . 1.0
C27 O6 . 1.189(14)
C27 O5 . 1.271(13)
C28 O5 . 1.493(13)
C28 H28A . 0.98
C28 H28B . 0.98
C28 H28C . 0.98
C29 O8 . 1.174(14)
C29 O7 . 1.329(14)
C30 O7 . 1.509(12)
C30 H30A . 0.98
C30 H30B . 0.98
C30 H30C . 0.98
C31 C32 . 1.39
C31 C36 . 1.39
C31 P2 . 1.829(7)
C32 C33 . 1.39
C32 H32 . 0.95
C33 C34 . 1.39
C33 H33 . 0.95
C34 C35 . 1.39
C34 H34 . 0.95
C35 C36 . 1.39
C35 H35 . 0.95
C36 H36 . 0.95
C37 C38 . 1.39
C37 C42 . 1.39
C37 P2 . 1.833(6)
C38 C39 . 1.39
C38 H38 . 0.95
C39 C40 . 1.39
C39 H39 . 0.95
C40 C41 . 1.39
C40 H40 . 0.95
C41 C42 . 1.39
C41 H41 . 0.95
C42 H42 . 0.95
C1A C2A . 1.39
C1A C6A . 1.39
C1A P1 . 1.884(7)
C2A C3A . 1.39
C2A H2A . 0.95
C3A C4A . 1.39
C3A H3A . 0.95
C4A C5A . 1.39
C4A H4A . 0.95
C5A C6A . 1.39
C5A H5A . 0.95
C6A H6A . 0.95
C7A C8A . 1.39
C7A C12A . 1.39
C7A P1 . 1.814(8)
C8A C9A . 1.39
C8A H8A . 0.95
C9A C10A . 1.39
C9A H9A . 0.95
C10A C11A . 1.39
C10A H10A . 0.95
C11A C12A . 1.39
C11A H11A . 0.95
C12A H12A . 0.95
C13A C19A . 1.571(12)
C13A C14A . 1.625(17)
C13A P1 . 1.879(10)
C13A H13A . 1.0
C14A C17A . 1.498(16)
C14A C15A . 1.585(16)
C14A H14A . 1.0
C15A O2A . 1.234(16)
C15A O1A . 1.293(16)
C16A O1A . 1.491(16)
C16A H16D . 0.98
C16A H16E . 0.98
C16A H16F . 0.98
C17A O3A . 1.271(16)
C17A O4A . 1.343(16)
C18A O3A . 1.510(16)
C18A H18D . 0.98
C18A H18E . 0.98
C18A H18F . 0.98
C19A C20A . 1.39
C19A C24A . 1.39
C20A C21A . 1.39
C20A H20A . 0.95
C21A C22A . 1.39
C21A H21A . 0.95
C22A C23A . 1.39
C22A H22A . 0.95
C23A C24A . 1.39
C23A C25A . 1.555(12)
C24A H24A . 0.95
C25A C26A . 1.552(15)
C25A P2 . 1.832(11)
C25A H25A . 1.0
C26A C29A . 1.516(15)
C26A C27A . 1.647(15)
C26A H26A . 1.0
C27A O6A . 1.185(15)
C27A O5A . 1.278(14)
C28A O5A . 1.497(18)
C28A H28D . 0.98
C28A H28E . 0.98
C28A H28F . 0.98
C29A O8A . 1.194(15)
C29A O7A . 1.330(15)
C30A O7A . 1.538(16)
C30A H30D . 0.98
C30A H30E . 0.98
C30A H30F . 0.98
C31A C32A . 1.39
C31A C36A . 1.39
C31A P2 . 1.842(8)
C32A C33A . 1.39
C32A H32A . 0.95
C33A C34A . 1.39
C33A H33A . 0.95
C34A C35A . 1.39
C34A H34A . 0.95
C35A C36A . 1.39
C35A H35A . 0.95
C36A H36A . 0.95
C37A C38A . 1.39
C37A C42A . 1.39
C37A P2 . 1.826(7)
C38A C39A . 1.39
C38A H38A . 0.95
C39A C40A . 1.39
C39A H39A . 0.95
C40A C41A . 1.39
C40A H40A . 0.95
C41A C42A . 1.39
C41A H41A . 0.95
C42A H42A . 0.95
Cl1 Cu1 2_665 2.4289(18)
Cl1 Cu2 2_665 2.434(2)
Cl2 Cu2 3_565 2.4383(18)
Cl2 Cu1 3_565 2.446(2)
